data_4061809
loop_
_publ_author_name
'Song, Li-Cheng'
'Yang, Zhi-Yong'
'Bian, Hong-Zhu'
'Liu, Yang'
'Wang, Hu-Ting'
'Liu, Xu-Feng'
'Hu, Qing-Mei'

_publ_section_title
;
 Diiron Oxadithiolate Type Models for the Active Site of Iron-Only
 Hydrogenases and Biomimetic Hydrogen Evolution Catalyzed by
 Fe2(\m-SCH2OCH2S-\m)(CO)6
;
_journal_coden_ASTM ORGND7
_journal_issue 25
_journal_name_full Organometallics
_journal_page_first 6126
_journal_page_last 6135
_journal_paper_doi 10.1021/om0507373
_journal_volume 24
_journal_year 2005
_chemical_formula_sum 'C40 H37 Cl3 Fe2 N O5 P2 S2'
_chemical_formula_weight 955.82
_space_group_IT_number 2
_symmetry_cell_setting triclinic
_symmetry_space_group_name_Hall '-P 1'
_symmetry_space_group_name_H-M 'P -1'
_cell_angle_alpha 76.821(9)
_cell_angle_beta 72.850(9)
_cell_angle_gamma 81.230(8)
_cell_formula_units_Z 2
_cell_length_a 11.244(6)
_cell_length_b 13.596(7)
_cell_length_c 15.158(7)
_cell_measurement_temperature 293(2)
_cell_volume 2146.9(19)
_diffrn_ambient_temperature 293(2)
_exptl_crystal_density_diffrn 1.479
_cod_depositor_comments
;
The following automatic conversions were performed:
'_symmetry_cell_setting' value 'Triclinic' changed to 'triclinic'
according to '/home/saulius/struct/CIF-dictionaries/cif_core.dic'
dictionary named 'cif_core.dic' version 2.4.1 from 2010-06-29.

Automatic conversion script
Id: cif_fix_enum 1527 2010-12-29 10:47:43Z saulius 

 Updated bibliographic information.

 Antanas Vaitkus,
 2019-09-24
;
_cod_database_code 4061809

loop_
_symmetry_equiv_pos_as_xyz
'x, y, z'
'-x, -y, -z'

loop_
_atom_site_label
_atom_site_type_symbol
_atom_site_fract_x
_atom_site_fract_y
_atom_site_fract_z
_atom_site_U_iso_or_equiv
_atom_site_adp_type
_atom_site_occupancy
_atom_site_symmetry_multiplicity
_atom_site_calc_flag
_atom_site_refinement_flags
_atom_site_disorder_assembly
_atom_site_disorder_group
Fe1 Fe 0.81066(7) 0.74698(6) 0.34435(6) 0.0317(2) Uani 1 1 d . . .
Fe2 Fe 0.72988(8) 0.59607(6) 0.47011(6) 0.0389(3) Uani 1 1 d . . .
S1 S 0.70473(15) 0.75717(12) 0.49456(11) 0.0418(4) Uani 1 1 d . . .
S2 S 0.93398(14) 0.62392(11) 0.41257(10) 0.0367(4) Uani 1 1 d . . .
P1 P 0.88699(15) 0.70568(12) 0.20420(10) 0.0350(4) Uani 1 1 d . . .
P2 P 0.89666(14) 0.89092(11) 0.29801(11) 0.0371(4) Uani 1 1 d . . .
O1 O 0.5863(5) 0.8328(4) 0.2883(4) 0.0776(16) Uani 1 1 d . . .
O2 O 0.7839(5) 0.4236(4) 0.3759(4) 0.0716(15) Uani 1 1 d . . .
O3 O 0.4716(5) 0.6299(4) 0.4588(4) 0.0810(17) Uani 1 1 d . . .
O4 O 0.6958(7) 0.4654(5) 0.6559(4) 0.099(2) Uani 1 1 d . . .
O5 O 0.9365(5) 0.7653(4) 0.5152(3) 0.0574(12) Uani 1 1 d . . .
N1 N 0.9441(6) 0.8993(4) 0.1085(4) 0.0634(18) Uani 1 1 d . . .
C1 C 0.6762(6) 0.7993(5) 0.3103(4) 0.0458(16) Uani 1 1 d . . .
C2 C 0.7631(6) 0.4928(5) 0.4107(5) 0.0471(16) Uani 1 1 d . . .
C3 C 0.5719(7) 0.6165(5) 0.4647(5) 0.0542(18) Uani 1 1 d . . .
C4 C 0.7137(7) 0.5187(6) 0.5850(5) 0.0567(19) Uani 1 1 d . . .
C5 C 0.8088(7) 0.7738(6) 0.5618(5) 0.0568(19) Uani 1 1 d . . .
H5A H 0.7868 0.8402 0.5787 0.068 Uiso 1 1 calc R . .
H5B H 0.7943 0.7236 0.6198 0.068 Uiso 1 1 calc R . .
C6 C 0.9827(7) 0.6667(5) 0.5019(5) 0.0514(17) Uani 1 1 d . . .
H6A H 0.9560 0.6203 0.5614 0.062 Uiso 1 1 calc R . .
H6B H 1.0732 0.6625 0.4844 0.062 Uiso 1 1 calc R . .
C7 C 0.8042(6) 0.6234(5) 0.1662(4) 0.0409(15) Uani 1 1 d . . .
C8 C 0.6834(6) 0.6015(5) 0.2149(5) 0.0526(18) Uani 1 1 d . . .
H8 H 0.6435 0.6276 0.2689 0.063 Uiso 1 1 calc R . .
C9 C 0.6209(7) 0.5412(6) 0.1841(5) 0.069(2) Uani 1 1 d . . .
H9 H 0.5399 0.5265 0.2179 0.083 Uiso 1 1 calc R . .
C10 C 0.6779(8) 0.5035(6) 0.1047(6) 0.071(2) Uani 1 1 d . . .
H10 H 0.6364 0.4622 0.0848 0.085 Uiso 1 1 calc R . .
C11 C 0.7969(7) 0.5264(6) 0.0535(5) 0.064(2) Uani 1 1 d . . .
H11 H 0.8349 0.5020 -0.0017 0.077 Uiso 1 1 calc R . .
C12 C 0.8591(6) 0.5853(5) 0.0840(5) 0.0512(17) Uani 1 1 d . . .
H12 H 0.9397 0.6002 0.0492 0.061 Uiso 1 1 calc R . .
C13 C 1.0469(5) 0.6473(4) 0.1727(4) 0.0335(13) Uani 1 1 d . . .
C14 C 1.0695(6) 0.5449(5) 0.2079(4) 0.0419(15) Uani 1 1 d . . .
H14 H 1.0032 0.5078 0.2451 0.050 Uiso 1 1 calc R . .
C15 C 1.1891(6) 0.4974(5) 0.1885(5) 0.0503(17) Uani 1 1 d . . .
H15 H 1.2030 0.4286 0.2122 0.060 Uiso 1 1 calc R . .
C16 C 1.2872(7) 0.5514(7) 0.1343(5) 0.064(2) Uani 1 1 d . . .
H16 H 1.3680 0.5195 0.1218 0.077 Uiso 1 1 calc R . .
C17 C 1.2666(7) 0.6517(7) 0.0987(6) 0.067(2) Uani 1 1 d . . .
H17 H 1.3336 0.6877 0.0609 0.080 Uiso 1 1 calc R . .
C18 C 1.1467(6) 0.7012(5) 0.1181(5) 0.0540(18) Uani 1 1 d . . .
H18 H 1.1339 0.7702 0.0944 0.065 Uiso 1 1 calc R . .
C19 C 0.8193(6) 0.9865(4) 0.3704(4) 0.0427(15) Uani 1 1 d . . .
C20 C 0.6961(7) 1.0220(5) 0.3734(5) 0.061(2) Uani 1 1 d . . .
H20 H 0.6556 0.9993 0.3375 0.074 Uiso 1 1 calc R . .
C21 C 0.6326(8) 1.0915(6) 0.4298(6) 0.074(2) Uani 1 1 d . . .
H21 H 0.5503 1.1156 0.4306 0.089 Uiso 1 1 calc R . .
C22 C 0.6900(9) 1.1246(7) 0.4839(6) 0.083(3) Uani 1 1 d . . .
H22 H 0.6473 1.1710 0.5215 0.099 Uiso 1 1 calc R . .
C23 C 0.8130(9) 1.0881(7) 0.4823(7) 0.088(3) Uani 1 1 d . . .
H23 H 0.8529 1.1095 0.5193 0.105 Uiso 1 1 calc R . .
C24 C 0.8756(7) 1.0199(6) 0.4253(6) 0.065(2) Uani 1 1 d . . .
H24 H 0.9579 0.9961 0.4242 0.078 Uiso 1 1 calc R . .
C25 C 1.0624(6) 0.9017(5) 0.2780(5) 0.0473(16) Uani 1 1 d . . .
C26 C 1.1452(6) 0.8176(5) 0.2914(5) 0.0474(16) Uani 1 1 d . . .
H26 H 1.1162 0.7536 0.3110 0.057 Uiso 1 1 calc R . .
C27 C 1.2706(6) 0.8270(6) 0.2762(5) 0.062(2) Uani 1 1 d . . .
H27 H 1.3257 0.7697 0.2854 0.074 Uiso 1 1 calc R . .
C28 C 1.3128(7) 0.9207(7) 0.2476(6) 0.078(3) Uani 1 1 d . . .
H28 H 1.3969 0.9275 0.2384 0.093 Uiso 1 1 calc R . .
C29 C 1.2325(8) 1.0055(7) 0.2322(7) 0.092(3) Uani 1 1 d . . .
H29 H 1.2628 1.0690 0.2113 0.110 Uiso 1 1 calc R . .
C30 C 1.1079(7) 0.9970(6) 0.2475(6) 0.077(3) Uani 1 1 d . . .
H30 H 1.0537 1.0547 0.2375 0.092 Uiso 1 1 calc R . .
C31 C 0.8828(7) 0.8135(5) 0.1075(4) 0.0533(18) Uani 1 1 d . . .
H31A H 0.9217 0.7907 0.0485 0.064 Uiso 1 1 calc R . .
H31B H 0.7961 0.8360 0.1092 0.064 Uiso 1 1 calc R . .
C32 C 0.8759(7) 0.9574(5) 0.1825(4) 0.0540(18) Uani 1 1 d . . .
H32A H 0.7877 0.9667 0.1853 0.065 Uiso 1 1 calc R . .
H32B H 0.9064 1.0239 0.1669 0.065 Uiso 1 1 calc R . .
C33 C 0.9481(8) 0.9775(9) 0.0056(7) 0.116(5) Uani 1 1 d . . .
H33A H 0.9571 0.9409 -0.0442 0.140 Uiso 1 1 calc R . .
H33B H 0.8747 1.0259 0.0095 0.140 Uiso 1 1 calc R . .
Cl1 Cl 0.5340(4) 0.7329(4) 0.7623(3) 0.1833(18) Uani 1 1 d U . .
C34 C 0.5246(9) 0.7822(9) 0.8623(7) 0.089(3) Uani 1 1 d . . .
C35 C 0.5991(9) 0.7389(8) 0.9139(9) 0.097(3) Uani 1 1 d . . .
H35 H 0.6575 0.6857 0.8966 0.116 Uiso 1 1 calc R . .
C36 C 0.5902(12) 0.7730(10) 0.9952(10) 0.111(4) Uani 1 1 d . . .
H36 H 0.6409 0.7407 1.0339 0.133 Uiso 1 1 calc R . .
C37 C 0.5120(17) 0.8497(14) 1.0178(11) 0.144(6) Uani 1 1 d . . .
H37 H 0.5083 0.8735 1.0716 0.173 Uiso 1 1 calc R . .
C38 C 0.4334(15) 0.8963(12) 0.9610(19) 0.176(9) Uani 1 1 d . . .
H38 H 0.3748 0.9497 0.9776 0.211 Uiso 1 1 calc R . .
C39 C 0.4436(12) 0.8629(10) 0.8822(14) 0.141(6) Uani 1 1 d . . .
H39 H 0.3953 0.8951 0.8418 0.169 Uiso 1 1 calc R . .
Cl2 Cl 0.8454(4) 0.2453(2) 0.1298(2) 0.1372(13) Uani 1 1 d U . .
Cl3 Cl 1.0211(5) 0.2756(3) 0.2185(5) 0.211(2) Uani 1 1 d U . .
C40 C 0.8660(11) 0.2766(9) 0.2253(7) 0.115(4) Uani 1 1 d . . .
H40A H 0.8274 0.2290 0.2811 0.138 Uiso 1 1 calc R . .
H40B H 0.8247 0.3437 0.2316 0.138 Uiso 1 1 calc R . .

loop_
_atom_site_aniso_label
_atom_site_aniso_U_11
_atom_site_aniso_U_22
_atom_site_aniso_U_33
_atom_site_aniso_U_23
_atom_site_aniso_U_13
_atom_site_aniso_U_12
Fe1 0.0247(4) 0.0354(5) 0.0315(5) -0.0056(4) -0.0050(3) 0.0017(3)
Fe2 0.0356(5) 0.0418(5) 0.0362(5) -0.0048(4) -0.0048(4) -0.0086(4)
S1 0.0366(9) 0.0483(9) 0.0364(9) -0.0131(7) 0.0002(7) -0.0042(7)
S2 0.0332(8) 0.0386(8) 0.0348(8) -0.0029(6) -0.0090(6) 0.0008(6)
P1 0.0343(9) 0.0379(9) 0.0304(8) -0.0067(7) -0.0074(7) 0.0013(7)
P2 0.0287(8) 0.0322(8) 0.0413(9) -0.0043(7) 0.0002(7) 0.0009(7)
O1 0.052(3) 0.089(4) 0.096(4) -0.023(3) -0.039(3) 0.027(3)
O2 0.081(4) 0.059(3) 0.078(4) -0.032(3) -0.013(3) -0.003(3)
O3 0.041(3) 0.081(4) 0.122(5) -0.016(3) -0.022(3) -0.012(3)
O4 0.120(6) 0.126(5) 0.047(3) 0.022(4) -0.024(3) -0.059(4)
O5 0.055(3) 0.070(3) 0.055(3) -0.017(2) -0.019(2) -0.013(3)
N1 0.091(5) 0.037(3) 0.032(3) 0.007(3) 0.014(3) 0.002(3)
C1 0.037(4) 0.051(4) 0.049(4) -0.018(3) -0.013(3) 0.011(3)
C2 0.038(4) 0.055(4) 0.048(4) -0.008(3) -0.009(3) -0.012(3)
C3 0.044(4) 0.045(4) 0.070(5) -0.011(3) -0.008(4) -0.008(3)
C4 0.057(5) 0.065(5) 0.051(5) -0.009(4) -0.012(4) -0.026(4)
C5 0.062(5) 0.071(5) 0.040(4) -0.025(3) -0.005(3) -0.010(4)
C6 0.047(4) 0.060(5) 0.056(4) -0.013(4) -0.026(3) -0.005(3)
C7 0.037(4) 0.052(4) 0.035(3) -0.010(3) -0.013(3) -0.001(3)
C8 0.046(4) 0.073(5) 0.042(4) -0.021(3) -0.008(3) -0.007(4)
C9 0.051(5) 0.102(6) 0.066(5) -0.034(5) -0.014(4) -0.017(4)
C10 0.067(6) 0.085(6) 0.079(6) -0.040(5) -0.029(5) -0.011(5)
C11 0.058(5) 0.094(6) 0.055(5) -0.040(4) -0.023(4) 0.007(4)
C12 0.041(4) 0.067(5) 0.049(4) -0.023(3) -0.015(3) 0.007(3)
C13 0.036(3) 0.034(3) 0.030(3) -0.011(3) -0.006(3) -0.002(3)
C14 0.035(3) 0.054(4) 0.039(4) -0.019(3) -0.008(3) 0.000(3)
C15 0.042(4) 0.059(4) 0.055(4) -0.023(3) -0.021(3) 0.011(3)
C16 0.032(4) 0.096(7) 0.078(6) -0.045(5) -0.022(4) 0.011(4)
C17 0.042(4) 0.085(6) 0.073(5) -0.035(5) 0.009(4) -0.024(4)
C18 0.044(4) 0.055(4) 0.057(4) -0.016(4) 0.002(3) -0.011(3)
C19 0.043(4) 0.033(3) 0.047(4) -0.007(3) -0.005(3) -0.003(3)
C20 0.043(4) 0.069(5) 0.075(5) -0.034(4) -0.019(4) 0.022(4)
C21 0.052(5) 0.075(6) 0.090(6) -0.038(5) -0.007(4) 0.020(4)
C22 0.082(7) 0.075(6) 0.090(7) -0.048(5) -0.008(5) 0.017(5)
C23 0.086(7) 0.091(7) 0.104(7) -0.061(6) -0.031(6) 0.007(5)
C24 0.054(5) 0.064(5) 0.085(6) -0.034(4) -0.020(4) 0.007(4)
C25 0.032(3) 0.043(4) 0.057(4) -0.007(3) 0.001(3) -0.002(3)
C26 0.035(4) 0.049(4) 0.054(4) -0.012(3) -0.007(3) -0.001(3)
C27 0.033(4) 0.066(5) 0.080(5) -0.020(4) -0.007(4) 0.008(4)
C28 0.036(4) 0.083(6) 0.102(7) -0.005(5) -0.004(4) -0.018(4)
C29 0.049(5) 0.065(6) 0.148(9) -0.011(6) -0.005(6) -0.017(5)
C30 0.038(4) 0.049(5) 0.119(7) 0.000(5) 0.005(4) -0.005(4)
C31 0.074(5) 0.039(4) 0.038(4) -0.005(3) -0.011(3) 0.009(4)
C32 0.059(5) 0.044(4) 0.042(4) -0.003(3) 0.002(3) 0.007(3)
C33 0.041(5) 0.212(12) 0.134(9) -0.125(9) -0.023(5) 0.008(6)
Cl1 0.147(3) 0.292(5) 0.113(3) -0.048(3) -0.026(2) -0.032(3)
C34 0.059(6) 0.117(8) 0.086(7) -0.004(6) -0.018(5) -0.017(6)
C35 0.058(6) 0.091(7) 0.132(10) -0.023(7) -0.020(6) 0.012(5)
C36 0.112(10) 0.097(9) 0.125(11) -0.007(8) -0.041(8) -0.018(8)
C37 0.124(13) 0.150(14) 0.173(14) -0.089(12) 0.005(11) -0.061(11)
C38 0.086(10) 0.105(11) 0.36(3) -0.102(15) -0.047(15) -0.003(8)
C39 0.078(9) 0.072(8) 0.26(2) 0.018(10) -0.065(11) 0.002(7)
Cl2 0.201(4) 0.0906(19) 0.129(2) -0.0495(18) -0.047(2) 0.005(2)
Cl3 0.174(4) 0.105(3) 0.386(6) -0.045(3) -0.124(4) -0.019(3)
C40 0.131(10) 0.112(8) 0.101(8) -0.047(7) -0.023(7) 0.019(7)

loop_
_geom_bond_atom_site_label_1
_geom_bond_atom_site_label_2
_geom_bond_distance
_geom_bond_site_symmetry_2
_geom_bond_publ_flag
Fe1 C1 1.739(7) . ?
Fe1 P2 2.1927(19) . ?
Fe1 P1 2.2107(19) . ?
Fe1 S1 2.2619(19) . ?
Fe1 S2 2.2673(18) . ?
Fe1 Fe2 2.5363(14) . ?
Fe2 C2 1.772(7) . ?
Fe2 C3 1.779(8) . ?
Fe2 C4 1.792(8) . ?
Fe2 S2 2.259(2) . ?
Fe2 S1 2.266(2) . ?
S1 C5 1.831(7) . ?
S2 C6 1.834(6) . ?
P1 C13 1.822(6) . ?
P1 C31 1.828(6) . ?
P1 C7 1.838(6) . ?
P2 C25 1.821(7) . ?
P2 C32 1.843(7) . ?
P2 C19 1.842(6) . ?
O1 C1 1.153(8) . ?
O2 C2 1.142(7) . ?
O3 C3 1.141(8) . ?
O4 C4 1.132(8) . ?
O5 C6 1.398(8) . ?
O5 C5 1.401(8) . ?
N1 C31 1.448(9) . ?
N1 C32 1.478(8) . ?
N1 C33 1.668(13) . ?
C5 H5A 0.9700 . ?
C5 H5B 0.9700 . ?
C6 H6A 0.9700 . ?
C6 H6B 0.9700 . ?
C7 C8 1.382(9) . ?
C7 C12 1.395(8) . ?
C8 C9 1.389(9) . ?
C8 H8 0.9300 . ?
C9 C10 1.360(10) . ?
C9 H9 0.9300 . ?
C10 C11 1.376(10) . ?
C10 H10 0.9300 . ?
C11 C12 1.368(9) . ?
C11 H11 0.9300 . ?
C12 H12 0.9300 . ?
C13 C18 1.381(8) . ?
C13 C14 1.386(8) . ?
C14 C15 1.379(8) . ?
C14 H14 0.9300 . ?
C15 C16 1.367(10) . ?
C15 H15 0.9300 . ?
C16 C17 1.358(11) . ?
C16 H16 0.9300 . ?
C17 C18 1.392(10) . ?
C17 H17 0.9300 . ?
C18 H18 0.9300 . ?
C19 C24 1.367(10) . ?
C19 C20 1.387(9) . ?
C20 C21 1.391(10) . ?
C20 H20 0.9300 . ?
C21 C22 1.364(12) . ?
C21 H21 0.9300 . ?
C22 C23 1.392(12) . ?
C22 H22 0.9300 . ?
C23 C24 1.382(10) . ?
C23 H23 0.9300 . ?
C24 H24 0.9300 . ?
C25 C26 1.377(9) . ?
C25 C30 1.394(9) . ?
C26 C27 1.381(9) . ?
C26 H26 0.9300 . ?
C27 C28 1.359(10) . ?
C27 H27 0.9300 . ?
C28 C29 1.372(12) . ?
C28 H28 0.9300 . ?
C29 C30 1.369(11) . ?
C29 H29 0.9300 . ?
C30 H30 0.9300 . ?
C31 H31A 0.9700 . ?
C31 H31B 0.9700 . ?
C32 H32A 0.9700 . ?
C32 H32B 0.9700 . ?
C33 C33 1.347(17) 2_775 ?
C33 H33A 0.9700 . ?
C33 H33B 0.9700 . ?
Cl1 C34 1.762(11) . ?
C34 C35 1.298(13) . ?
C34 C39 1.345(16) . ?
C35 C36 1.384(16) . ?
C35 H35 0.9300 . ?
C36 C37 1.297(18) . ?
C36 H36 0.9300 . ?
C37 C38 1.40(2) . ?
C37 H37 0.9300 . ?
C38 C39 1.34(2) . ?
C38 H38 0.9300 . ?
C39 H39 0.9300 . ?
Cl2 C40 1.686(11) . ?
Cl3 C40 1.715(12) . ?
C40 H40A 0.9700 . ?
C40 H40B 0.9700 . ?
